data_4061423
loop_
_publ_author_name
'Maire, Pascal'
'Breher, Frank'
'Sch\"onberg, Hartmut'
'Gr\"utzmacher, Hansj\"org'

_publ_section_title
;
 Chiral Rhodium(I) and Iridium(I) Amino-Olefin Complexes: pK~a~, N--H Bond
 Dissociation Energy, and Catalytic Transfer Hydrogenation
;
_journal_coden_ASTM JOCEAH
_journal_issue 13
_journal_name_full Organometallics
_journal_page_first 3207
_journal_page_last 3218
_journal_paper_doi 10.1021/om0500927
_journal_volume 24
_journal_year 2005
_chemical_absolute_configuration syn
_chemical_formula_moiety 'C36 H34 N2 Rh, C F3 O3 S, C H2 Cl2'
_chemical_formula_sum 'C38 H36 Cl2 F3 N2 O3 Rh S'
_chemical_formula_weight 831.56
_space_group_IT_number 19
_space_group_name_Hall 'P 2ac 2ab'
_space_group_name_H-M_alt 'P 21 21 21'
_symmetry_cell_setting orthorhombic
_symmetry_space_group_name_Hall 'P 2ac 2ab'
_symmetry_space_group_name_H-M 'P 21 21 21'
_cell_angle_alpha 90.00
_cell_angle_beta 90.00
_cell_angle_gamma 90.00
_cell_formula_units_Z 4
_cell_length_a 13.277(2)
_cell_length_b 15.354(3)
_cell_length_c 17.415(3)
_cell_measurement_temperature 250(2)
_cell_volume 3550.0(10)
_diffrn_ambient_temperature 250(2)
_exptl_crystal_density_diffrn 1.556
_cod_original_sg_symbol_Hall P2ac2ab
_cod_database_code 4061423

loop_
_symmetry_equiv_pos_as_xyz
'x, y, z'
'-x+1/2, -y, z+1/2'
'-x, y+1/2, -z+1/2'
'x+1/2, -y+1/2, -z'

loop_
_atom_site_label
_atom_site_type_symbol
_atom_site_fract_x
_atom_site_fract_y
_atom_site_fract_z
_atom_site_U_iso_or_equiv
_atom_site_adp_type
_atom_site_occupancy
_atom_site_symmetry_multiplicity
_atom_site_calc_flag
_atom_site_refinement_flags
_atom_site_disorder_assembly
_atom_site_disorder_group
Rh1 Rh 0.402641(19) 0.041405(17) 0.159369(14) 0.02823(9) Uani 1 1 d . . .
N1 N 0.5564(2) 0.05746(19) 0.18080(16) 0.0287(6) Uani 1 1 d . . .
H1 H 0.5816 0.0824 0.1368 0.034 Uiso 1 1 calc R . .
C1 C 0.5834(3) 0.1195(2) 0.24352(19) 0.0300(6) Uani 1 1 d . . .
H1A H 0.6559 0.1131 0.2554 0.036 Uiso 1 1 calc R . .
N2 N 0.4477(2) -0.0852(2) 0.12924(17) 0.0298(6) Uani 1 1 d . . .
H2 H 0.4367 -0.1186 0.1722 0.036 Uiso 1 1 calc R . .
C2 C 0.5648(3) 0.2106(2) 0.2125(2) 0.0343(7) Uani 1 1 d . . .
C3 C 0.4735(3) 0.2318(2) 0.1805(2) 0.0341(7) Uani 1 1 d . . .
C4 C 0.3816(3) 0.1771(2) 0.1858(2) 0.0346(8) Uani 1 1 d . . .
H4A H 0.3226 0.2031 0.1597 0.042 Uiso 1 1 calc R . .
C5 C 0.3557(3) 0.1247(2) 0.2484(2) 0.0332(7) Uani 1 1 d . . .
H5A H 0.2824 0.1225 0.2586 0.040 Uiso 1 1 calc R . .
C6 C 0.4175(3) 0.1073(2) 0.3161(2) 0.0334(7) Uani 1 1 d . . .
C7 C 0.5238(3) 0.1042(2) 0.3156(2) 0.0316(7) Uani 1 1 d . . .
C8 C 0.6437(4) 0.2704(3) 0.2136(2) 0.0407(9) Uani 1 1 d . . .
H8A H 0.7054 0.2557 0.2367 0.049 Uiso 1 1 calc R . .
C9 C 0.6305(4) 0.3518(3) 0.1804(3) 0.0499(11) Uani 1 1 d . . .
H9A H 0.6824 0.3933 0.1827 0.060 Uiso 1 1 calc R . .
C10 C 0.5430(4) 0.3715(3) 0.1447(3) 0.0522(11) Uani 1 1 d . . .
H10A H 0.5357 0.4257 0.1202 0.063 Uiso 1 1 calc R . .
C11 C 0.4643(4) 0.3128(3) 0.1439(2) 0.0450(10) Uani 1 1 d . . .
H11A H 0.4041 0.3273 0.1187 0.054 Uiso 1 1 calc R . .
C12 C 0.3684(4) 0.0956(3) 0.3875(2) 0.0416(9) Uani 1 1 d . . .
H12A H 0.2976 0.0967 0.3894 0.050 Uiso 1 1 calc R . .
C13 C 0.4213(4) 0.0828(3) 0.4534(2) 0.0511(12) Uani 1 1 d . . .
H13A H 0.3868 0.0743 0.5000 0.061 Uiso 1 1 calc R . .
C14 C 0.5245(4) 0.0822(4) 0.4526(2) 0.0549(12) Uani 1 1 d . . .
H14A H 0.5605 0.0757 0.4987 0.066 Uiso 1 1 calc R . .
C15 C 0.5755(3) 0.0909(3) 0.3842(2) 0.0417(9) Uani 1 1 d . . .
H15A H 0.6462 0.0878 0.3838 0.050 Uiso 1 1 calc R . .
C16 C 0.3886(3) -0.1272(3) 0.0669(2) 0.0366(8) Uani 1 1 d . . .
H16A H 0.4231 -0.1816 0.0513 0.044 Uiso 1 1 calc R . .
C17 C 0.2851(3) -0.1498(3) 0.0972(2) 0.0382(8) Uani 1 1 d . . .
C18 C 0.2239(3) -0.0866(3) 0.1324(2) 0.0400(9) Uani 1 1 d . . .
C19 C 0.2500(3) 0.0054(3) 0.1345(2) 0.0378(8) Uani 1 1 d . . .
H19A H 0.2005 0.0406 0.1637 0.045 Uiso 1 1 calc R . .
C20 C 0.2938(3) 0.0523(3) 0.0730(2) 0.0365(8) Uani 1 1 d . . .
H20A H 0.2667 0.1120 0.0664 0.044 Uiso 1 1 calc R . .
C21 C 0.3376(3) 0.0147(3) 0.0024(2) 0.0399(8) Uani 1 1 d . . .
C22 C 0.3811(3) -0.0677(3) -0.0020(2) 0.0392(8) Uani 1 1 d . . .
C23 C 0.2496(4) -0.2344(3) 0.0903(3) 0.0525(12) Uani 1 1 d . . .
H23A H 0.2903 -0.2762 0.0661 0.063 Uiso 1 1 calc R . .
C24 C 0.1580(5) -0.2588(4) 0.1175(4) 0.0672(16) Uani 1 1 d . . .
H24A H 0.1355 -0.3164 0.1111 0.081 Uiso 1 1 calc R . .
C25 C 0.0973(4) -0.1981(4) 0.1550(3) 0.0650(14) Uani 1 1 d . . .
H25A H 0.0347 -0.2145 0.1755 0.078 Uiso 1 1 calc R . .
C26 C 0.1311(3) -0.1135(4) 0.1614(3) 0.0488(10) Uani 1 1 d . . .
H26A H 0.0900 -0.0724 0.1863 0.059 Uiso 1 1 calc R . .
C27 C 0.3376(4) 0.0670(4) -0.0633(3) 0.0538(12) Uani 1 1 d . . .
H27A H 0.3113 0.1237 -0.0602 0.065 Uiso 1 1 calc R . .
C28 C 0.3741(4) 0.0388(6) -0.1309(3) 0.0697(17) Uani 1 1 d . . .
H28A H 0.3717 0.0752 -0.1742 0.084 Uiso 1 1 calc R . .
C29 C 0.4147(4) -0.0431(6) -0.1365(3) 0.078(2) Uani 1 1 d . . .
H29A H 0.4406 -0.0626 -0.1837 0.094 Uiso 1 1 calc R . .
C30 C 0.4177(3) -0.0976(4) -0.0722(2) 0.0530(12) Uani 1 1 d . . .
H30A H 0.4443 -0.1541 -0.0763 0.064 Uiso 1 1 calc R . .
C31 C 0.6044(3) -0.0303(2) 0.18455(19) 0.0302(6) Uani 1 1 d . . .
H31A H 0.5854 -0.0582 0.2337 0.036 Uiso 1 1 calc R . .
C32 C 0.5597(3) -0.0837(2) 0.1184(2) 0.0302(7) Uani 1 1 d . . .
H32A H 0.5748 -0.0534 0.0695 0.036 Uiso 1 1 calc R . .
C33 C 0.6057(3) -0.1746(3) 0.1149(3) 0.0440(9) Uani 1 1 d . . .
H33A H 0.5784 -0.2062 0.0707 0.053 Uiso 1 1 calc R . .
H33B H 0.5880 -0.2070 0.1615 0.053 Uiso 1 1 calc R . .
C34 C 0.7202(4) -0.1686(3) 0.1080(4) 0.0579(13) Uani 1 1 d . . .
H34A H 0.7489 -0.2273 0.1057 0.069 Uiso 1 1 calc R . .
H34B H 0.7378 -0.1383 0.0603 0.069 Uiso 1 1 calc R . .
C35 C 0.7639(4) -0.1204(3) 0.1752(3) 0.0555(12) Uani 1 1 d . . .
H35A H 0.8373 -0.1167 0.1698 0.067 Uiso 1 1 calc R . .
H35B H 0.7489 -0.1519 0.2228 0.067 Uiso 1 1 calc R . .
C36 C 0.7188(3) -0.0277(3) 0.1792(3) 0.0438(9) Uani 1 1 d . . .
H36A H 0.7460 0.0026 0.2242 0.053 Uiso 1 1 calc R . .
H36B H 0.7386 0.0050 0.1333 0.053 Uiso 1 1 calc R . .
S1 S 0.67885(18) 0.14669(16) -0.01475(11) 0.1014(8) Uani 1 1 d . . .
Cl1 Cl 0.0809(4) -0.2792(4) 0.3281(3) 0.207(2) Uani 1 1 d . . .
F1 F 0.6024(6) 0.1019(5) -0.1447(3) 0.141(2) Uani 1 1 d D . .
O1 O 0.5964(7) 0.1312(5) 0.0250(4) 0.151(3) Uani 1 1 d D . .
F2 F 0.6479(5) -0.0074(4) -0.0748(5) 0.145(3) Uani 1 1 d D . .
C100 C 0.6742(7) 0.0734(6) -0.0942(7) 0.107(3) Uani 1 1 d . . .
O2 O 0.7099(6) 0.2261(4) -0.0446(4) 0.126(3) Uani 1 1 d D . .
F3 F 0.7571(5) 0.0682(4) -0.1331(5) 0.161(3) Uani 1 1 d D . .
C900 C 0.0453(10) -0.3179(9) 0.4129(7) 0.147(5) Uani 1 1 d . . .
H90A H 0.1050 -0.3209 0.4459 0.176 Uiso 1 1 calc R . .
H90B H -0.0010 -0.2757 0.4361 0.176 Uiso 1 1 calc R . .
Cl2 Cl -0.0094(4) -0.4134(3) 0.4143(4) 0.271(4) Uani 1 1 d . . .
O3 O 0.7600(11) 0.1039(9) 0.0289(7) 0.350(14) Uani 1 1 d D . .

loop_
_atom_site_aniso_label
_atom_site_aniso_U_11
_atom_site_aniso_U_22
_atom_site_aniso_U_33
_atom_site_aniso_U_23
_atom_site_aniso_U_13
_atom_site_aniso_U_12
Rh1 0.02882(13) 0.02731(12) 0.02854(13) -0.00275(10) -0.00150(10) 0.00074(10)
N1 0.0290(13) 0.0302(15) 0.0268(12) -0.0004(10) 0.0018(10) 0.0003(11)
C1 0.0279(16) 0.0309(15) 0.0313(15) -0.0023(13) -0.0013(12) -0.0016(13)
N2 0.0323(14) 0.0297(14) 0.0273(12) -0.0004(11) -0.0039(11) 0.0005(12)
C2 0.0433(19) 0.0306(17) 0.0292(16) -0.0028(13) 0.0074(14) -0.0064(14)
C3 0.0422(19) 0.0276(16) 0.0324(17) 0.0006(13) 0.0067(14) 0.0024(14)
C4 0.0359(19) 0.0297(16) 0.0381(17) -0.0048(14) -0.0012(14) 0.0056(13)
C5 0.0280(16) 0.0312(16) 0.0402(18) -0.0059(15) 0.0064(14) 0.0024(14)
C6 0.041(2) 0.0251(15) 0.0345(16) -0.0059(12) 0.0069(14) -0.0070(13)
C7 0.0392(18) 0.0239(15) 0.0317(16) -0.0059(12) 0.0011(14) -0.0024(13)
C8 0.048(2) 0.0358(19) 0.0379(19) -0.0042(16) 0.0102(17) -0.0083(17)
C9 0.065(3) 0.037(2) 0.047(2) -0.0043(17) 0.018(2) -0.0162(19)
C10 0.078(3) 0.0307(19) 0.048(3) 0.0084(18) 0.012(2) -0.002(2)
C11 0.061(3) 0.0325(19) 0.041(2) 0.0040(16) 0.0018(18) 0.0044(18)
C12 0.047(2) 0.0350(19) 0.043(2) -0.0066(16) 0.0150(17) -0.0074(16)
C13 0.072(3) 0.052(2) 0.0294(18) -0.0042(17) 0.0167(19) -0.009(2)
C14 0.077(3) 0.060(3) 0.0278(18) -0.0028(19) -0.0069(19) -0.007(3)
C15 0.044(2) 0.045(2) 0.0363(19) -0.0015(16) -0.0040(16) -0.0077(17)
C16 0.039(2) 0.0344(17) 0.0360(17) -0.0082(14) -0.0015(15) 0.0014(16)
C17 0.041(2) 0.039(2) 0.0352(18) 0.0023(15) -0.0077(16) -0.0076(16)
C18 0.039(2) 0.051(2) 0.0301(16) 0.0023(16) -0.0082(15) -0.0061(18)
C19 0.0308(17) 0.045(2) 0.0372(18) -0.0066(16) -0.0012(14) 0.0034(16)
C20 0.0395(18) 0.0364(19) 0.0334(17) -0.0016(15) -0.0124(14) 0.0050(16)
C21 0.0377(18) 0.048(2) 0.0337(17) 0.0048(16) -0.0063(15) -0.0082(16)
C22 0.0354(19) 0.052(2) 0.0301(16) -0.0043(15) -0.0030(14) -0.0037(15)
C23 0.063(3) 0.037(2) 0.058(3) 0.005(2) -0.023(2) -0.012(2)
C24 0.066(3) 0.058(3) 0.077(4) 0.015(3) -0.026(3) -0.028(3)
C25 0.056(3) 0.081(4) 0.058(3) 0.014(3) -0.009(3) -0.033(3)
C26 0.0426(19) 0.071(3) 0.0323(17) 0.000(2) -0.0077(17) -0.015(2)
C27 0.050(2) 0.068(3) 0.043(2) 0.013(2) -0.0090(19) -0.012(2)
C28 0.058(3) 0.108(5) 0.042(2) 0.026(3) -0.005(2) -0.019(3)
C29 0.054(3) 0.145(7) 0.035(2) -0.012(3) 0.005(2) -0.010(4)
C30 0.040(2) 0.083(3) 0.0359(19) -0.011(2) 0.0022(17) -0.005(2)
C31 0.0318(15) 0.0297(16) 0.0291(13) 0.0003(12) -0.0002(12) 0.0023(14)
C32 0.0322(16) 0.0300(17) 0.0284(16) -0.0050(13) 0.0000(13) 0.0020(13)
C33 0.043(2) 0.0320(18) 0.057(2) -0.0078(16) -0.0066(19) 0.0081(17)
C34 0.040(2) 0.047(3) 0.086(4) -0.021(3) 0.003(2) 0.011(2)
C35 0.042(2) 0.052(3) 0.073(3) -0.013(2) -0.004(2) 0.015(2)
C36 0.0313(17) 0.040(2) 0.060(2) -0.0069(18) -0.0027(16) 0.0045(15)
S1 0.1259(17) 0.1185(16) 0.0599(9) 0.0206(10) 0.0011(10) -0.0607(14)
Cl1 0.241(5) 0.216(5) 0.163(3) 0.080(3) 0.056(4) -0.038(4)
F1 0.148(5) 0.180(7) 0.094(4) 0.002(4) -0.010(4) -0.009(5)
O1 0.204(8) 0.141(6) 0.107(5) -0.008(4) 0.100(5) -0.043(6)
F2 0.128(5) 0.078(3) 0.229(8) 0.000(4) 0.035(5) -0.033(3)
C100 0.077(5) 0.087(5) 0.155(9) -0.011(6) 0.042(6) -0.017(4)
O2 0.183(7) 0.073(3) 0.122(5) 0.001(3) 0.069(5) -0.038(4)
F3 0.106(4) 0.124(5) 0.253(8) -0.046(5) 0.083(5) -0.013(3)
C900 0.145(10) 0.169(12) 0.127(9) 0.067(9) -0.030(7) -0.048(9)
Cl2 0.214(5) 0.201(4) 0.399(9) 0.162(5) -0.128(5) -0.133(4)
O3 0.38(2) 0.319(18) 0.346(19) 0.227(16) -0.290(18) -0.187(17)

loop_
_geom_bond_atom_site_label_1
_geom_bond_atom_site_label_2
_geom_bond_distance
_geom_bond_site_symmetry_2
_geom_bond_publ_flag
Rh1 N1 2.090(3) . ?
Rh1 C20 2.093(3) . ?
Rh1 N2 2.100(3) . ?
Rh1 C5 2.105(4) . ?
Rh1 C19 2.145(4) . ?
Rh1 C4 2.152(4) . ?
N1 C31 1.492(4) . ?
N1 C1 1.493(4) . ?
N1 H1 0.9200 . ?
C1 C7 1.502(5) . ?
C1 C2 1.520(5) . ?
C1 H1A 0.9900 . ?
N2 C16 1.487(5) . ?
N2 C32 1.500(5) . ?
N2 H2 0.9200 . ?
C2 C3 1.373(6) . ?
C2 C8 1.393(6) . ?
C3 C11 1.404(5) . ?
C3 C4 1.483(5) . ?
C4 C5 1.399(6) . ?
C4 H4A 0.9900 . ?
C5 C6 1.461(6) . ?
C5 H5A 0.9900 . ?
C6 C7 1.413(5) . ?
C6 C12 1.415(5) . ?
C7 C15 1.393(6) . ?
C8 C9 1.389(6) . ?
C8 H8A 0.9400 . ?
C9 C10 1.351(8) . ?
C9 H9A 0.9400 . ?
C10 C11 1.379(7) . ?
C10 H10A 0.9400 . ?
C11 H11A 0.9400 . ?
C12 C13 1.360(7) . ?
C12 H12A 0.9400 . ?
C13 C14 1.371(8) . ?
C13 H13A 0.9400 . ?
C14 C15 1.376(6) . ?
C14 H14A 0.9400 . ?
C15 H15A 0.9400 . ?
C16 C22 1.512(6) . ?
C16 C17 1.513(6) . ?
C16 H16A 0.9900 . ?
C17 C23 1.387(6) . ?
C17 C18 1.407(7) . ?
C18 C26 1.394(6) . ?
C18 C19 1.455(6) . ?
C19 C20 1.416(6) . ?
C19 H19A 0.9900 . ?
C20 C21 1.477(6) . ?
C20 H20A 0.9900 . ?
C21 C22 1.393(6) . ?
C21 C27 1.398(6) . ?
C22 C30 1.393(6) . ?
C23 C24 1.358(8) . ?
C23 H23A 0.9400 . ?
C24 C25 1.394(10) . ?
C24 H24A 0.9400 . ?
C25 C26 1.379(8) . ?
C25 H25A 0.9400 . ?
C26 H26A 0.9400 . ?
C27 C28 1.343(9) . ?
C27 H27A 0.9400 . ?
C28 C29 1.372(11) . ?
C28 H28A 0.9400 . ?
C29 C30 1.399(9) . ?
C29 H29A 0.9400 . ?
C30 H30A 0.9400 . ?
C31 C36 1.522(5) . ?
C31 C32 1.534(5) . ?
C31 H31A 0.9900 . ?
C32 C33 1.525(5) . ?
C32 H32A 0.9900 . ?
C33 C34 1.528(7) . ?
C33 H33A 0.9800 . ?
C33 H33B 0.9800 . ?
C34 C35 1.502(7) . ?
C34 H34A 0.9800 . ?
C34 H34B 0.9800 . ?
C35 C36 1.545(6) . ?
C35 H35A 0.9800 . ?
C35 H35B 0.9800 . ?
C36 H36A 0.9800 . ?
C36 H36B 0.9800 . ?
S1 O1 1.317(7) . ?
S1 O2 1.387(6) . ?
S1 O3 1.474(11) . ?
S1 C100 1.784(11) . ?
Cl1 C900 1.660(11) . ?
F1 C100 1.370(13) . ?
F2 C100 1.333(10) . ?
C100 F3 1.295(10) . ?
C900 Cl2 1.636(13) . ?
C900 H90A 0.9800 . ?
C900 H90B 0.9800 . ?
